data_4128788
loop_
_publ_author_name
'Wind, Marie-Louise'
'Hoof, Santina'
'Braun-Cula, Beatrice'
'Herwig, Christian'
'Limberg, Christian'

_publ_section_title
;
 Switching from a Chromium(IV) Peroxide to a Chromium(III) Superoxide upon
 Coordination of a Donor in the trans Position.
;
_journal_issue 36
_journal_name_full 'Journal of the American Chemical Society'
_journal_page_first 14068
_journal_page_last 14072
_journal_paper_doi 10.1021/jacs.9b06826
_journal_volume 141
_journal_year 2019
_chemical_formula_sum 'C44 H96 Cr Li2 O13 Si4'
_chemical_formula_weight 1011.44
_space_group_crystal_system orthorhombic
_space_group_IT_number 19
_space_group_name_Hall 'P 2ac 2ab'
_space_group_name_H-M_alt 'P 21 21 21'
_atom_sites_solution_hydrogens geom
_audit_creation_method SHELXL-2013
_cell_angle_alpha 90
_cell_angle_beta 90
_cell_angle_gamma 90
_cell_formula_units_Z 4
_cell_length_a 13.8260(5)
_cell_length_b 20.1133(8)
_cell_length_c 20.2739(9)
_cell_measurement_reflns_used 9007
_cell_measurement_temperature 100(2)
_cell_measurement_theta_max 25.00
_cell_measurement_theta_min 2.69
_cell_volume 5637.9(4)
_computing_cell_refinement 'Bruker SAINT'
_computing_data_collection 'Bruker APEX2'
_computing_data_reduction 'Bruker SAINT'
_computing_structure_refinement 'SHELXL-2013 (Sheldrick, 2013)'
_computing_structure_solution 'SHELXS-2013 (Sheldrick 2013)'
_diffrn_ambient_temperature 100(2)
_diffrn_measured_fraction_theta_full 0.997
_diffrn_measured_fraction_theta_max 0.997
_diffrn_measurement_device_type 'Bruker D8 VENTURE'
_diffrn_measurement_method '\f and \w scans'
_diffrn_radiation_type MoK\a
_diffrn_radiation_wavelength 0.71073
_diffrn_reflns_av_R_equivalents 0.0504
_diffrn_reflns_av_unetI/netI 0.0465
_diffrn_reflns_Laue_measured_fraction_full 0.997
_diffrn_reflns_Laue_measured_fraction_max 0.997
_diffrn_reflns_limit_h_max 16
_diffrn_reflns_limit_h_min -14
_diffrn_reflns_limit_k_max 23
_diffrn_reflns_limit_k_min -23
_diffrn_reflns_limit_l_max 24
_diffrn_reflns_limit_l_min -23
_diffrn_reflns_number 38260
_diffrn_reflns_point_group_measured_fraction_full 0.998
_diffrn_reflns_point_group_measured_fraction_max 0.998
_diffrn_reflns_theta_full 25.000
_diffrn_reflns_theta_max 25.050
_diffrn_reflns_theta_min 2.250
_exptl_absorpt_coefficient_mu 0.341
_exptl_absorpt_correction_T_max 0.7452
_exptl_absorpt_correction_T_min 0.6043
_exptl_absorpt_correction_type multi-scan
_exptl_absorpt_process_details SADABS
_exptl_crystal_colour red
_exptl_crystal_density_diffrn 1.192
_exptl_crystal_description block
_exptl_crystal_F_000 2200
_exptl_crystal_size_max 0.500
_exptl_crystal_size_mid 0.500
_exptl_crystal_size_min 0.230
_refine_diff_density_max 0.917
_refine_diff_density_min -0.445
_refine_diff_density_rms 0.066
_refine_ls_abs_structure_details
;
 Refined as an inversion twin.
;
_refine_ls_abs_structure_Flack 0.02(3)
_refine_ls_extinction_method none
_refine_ls_goodness_of_fit_ref 1.012
_refine_ls_hydrogen_treatment constr
_refine_ls_matrix_type full
_refine_ls_number_parameters 560
_refine_ls_number_reflns 9946
_refine_ls_number_restraints 0
_refine_ls_restrained_S_all 1.012
_refine_ls_R_factor_all 0.0526
_refine_ls_R_factor_gt 0.0454
_refine_ls_shift/su_max 0.003
_refine_ls_shift/su_mean 0.000
_refine_ls_structure_factor_coef Fsqd
_refine_ls_weighting_details 'w=1/[\s^2^(Fo^2^)+(0.0701P)^2^+4.8526P] where P=(Fo^2^+2Fc^2^)/3'
_refine_ls_weighting_scheme calc
_refine_ls_wR_factor_gt 0.1162
_refine_ls_wR_factor_ref 0.1216
_reflns_Friedel_coverage 0.812
_reflns_Friedel_fraction_full 0.999
_reflns_Friedel_fraction_max 0.999
_reflns_number_gt 9019
_reflns_number_total 9946
_reflns_threshold_expression 'I > 2\s(I)'
_cod_data_source_file ja9b06826_si_003.cif
_cod_data_source_block mw398_2
_cod_database_code 4128788
_shelx_space_group_comment
;
The symmetry employed for this shelxl refinement is uniquely defined
by the following loop, which should always be used as a source of
symmetry information in preference to the above space-group names.
They are only intended as comments.
;
_shelx_estimated_absorpt_t_min 0.848
_shelx_estimated_absorpt_t_max 0.926
_shelxl_version_number 2013-4

loop_
_space_group_symop_operation_xyz
'x, y, z'
'-x+1/2, -y, z+1/2'
'x+1/2, -y+1/2, -z'
'-x, y+1/2, -z+1/2'

loop_
_atom_site_label
_atom_site_type_symbol
_atom_site_fract_x
_atom_site_fract_y
_atom_site_fract_z
_atom_site_U_iso_or_equiv
_atom_site_adp_type
_atom_site_occupancy
_atom_site_site_symmetry_order
_atom_site_calc_flag
_atom_site_refinement_flags_posn
_atom_site_refinement_flags_adp
_atom_site_refinement_flags_occupancy
_atom_site_disorder_assembly
_atom_site_disorder_group
Cr1 Cr 0.73808(5) 0.16286(3) 0.28399(3) 0.01078(16) Uani 1 1 d . . . . .
Si1 Si 0.91063(9) 0.25736(6) 0.22322(6) 0.0152(3) Uani 1 1 d . . . . .
Si2 Si 0.76424(9) 0.32017(6) 0.31046(6) 0.0165(3) Uani 1 1 d . . . . .
Si3 Si 0.50835(8) 0.14321(6) 0.29990(6) 0.0143(3) Uani 1 1 d . . . . .
Si4 Si 0.59442(9) 0.10915(6) 0.17155(6) 0.0135(3) Uani 1 1 d . . . . .
O1 O 0.8653(2) 0.18773(15) 0.24727(15) 0.0146(6) Uani 1 1 d . . . . .
O2 O 0.8571(2) 0.32060(15) 0.26036(17) 0.0195(7) Uani 1 1 d . . . . .
O3 O 0.7127(2) 0.24731(14) 0.31109(15) 0.0157(7) Uani 1 1 d . . . . .
O4 O 0.7949(2) 0.07889(14) 0.30493(16) 0.0186(7) Uani 1 1 d . . . . .
O5 O 0.8045(2) 0.12841(16) 0.35832(16) 0.0190(7) Uani 1 1 d . . . . .
O6 O 0.6172(2) 0.13121(14) 0.32652(15) 0.0145(6) Uani 1 1 d . . . . .
O7 O 0.5025(2) 0.12181(15) 0.22113(16) 0.0183(7) Uani 1 1 d . . . . .
O8 O 0.6924(2) 0.14229(14) 0.20166(14) 0.0145(6) Uani 1 1 d . . . . .
O9 O 0.6802(3) 0.10333(18) 0.48158(17) 0.0266(8) Uani 1 1 d . . . . .
O10 O 0.6875(3) -0.02075(18) 0.3979(2) 0.0338(9) Uani 1 1 d . . . . .
O11 O 1.0309(2) 0.08581(17) 0.33447(18) 0.0259(8) Uani 1 1 d . . . . .
O12 O 0.9552(3) 0.04528(19) 0.2033(2) 0.0351(9) Uani 1 1 d . . . . .
C1 C 0.6747(3) 0.3839(2) 0.2810(3) 0.0212(10) Uani 1 1 d . . . . .
H1 H 0.6157 0.3808 0.3094 0.025 Uiso 1 1 calc R U . . .
C2 C 0.6447(4) 0.3699(3) 0.2093(3) 0.0373(13) Uani 1 1 d . . . . .
H2A H 0.5933 0.4008 0.1963 0.056 Uiso 1 1 calc R U . . .
H2B H 0.6210 0.3241 0.2056 0.056 Uiso 1 1 calc R U . . .
H2C H 0.7006 0.3759 0.1802 0.056 Uiso 1 1 calc R U . . .
C3 C 0.7147(4) 0.4542(2) 0.2862(3) 0.0330(13) Uani 1 1 d . . . . .
H3A H 0.7714 0.4586 0.2575 0.049 Uiso 1 1 calc R U . . .
H3B H 0.7334 0.4632 0.3319 0.049 Uiso 1 1 calc R U . . .
H3C H 0.6650 0.4861 0.2724 0.049 Uiso 1 1 calc R U . . .
C4 C 0.8098(3) 0.3410(3) 0.3951(3) 0.0247(11) Uani 1 1 d . . . . .
H4 H 0.8486 0.3828 0.3915 0.030 Uiso 1 1 calc R U . . .
C5 C 0.8781(4) 0.2856(3) 0.4204(3) 0.0333(13) Uani 1 1 d . . . . .
H5A H 0.9036 0.2980 0.4638 0.050 Uiso 1 1 calc R U . . .
H5B H 0.9319 0.2800 0.3893 0.050 Uiso 1 1 calc R U . . .
H5C H 0.8422 0.2438 0.4240 0.050 Uiso 1 1 calc R U . . .
C6 C 0.7277(4) 0.3540(3) 0.4441(3) 0.0327(12) Uani 1 1 d . . . . .
H6A H 0.6907 0.3129 0.4508 0.049 Uiso 1 1 calc R U . . .
H6B H 0.6849 0.3886 0.4267 0.049 Uiso 1 1 calc R U . . .
H6C H 0.7549 0.3686 0.4863 0.049 Uiso 1 1 calc R U . . .
C7 C 1.0410(3) 0.2607(3) 0.2502(3) 0.0255(11) Uani 1 1 d . . . . .
H7 H 1.0419 0.2428 0.2962 0.031 Uiso 1 1 calc R U . . .
C8 C 1.1080(4) 0.2148(3) 0.2101(3) 0.0366(14) Uani 1 1 d . . . . .
H8A H 1.1119 0.2309 0.1645 0.055 Uiso 1 1 calc R U . . .
H8B H 1.0820 0.1695 0.2104 0.055 Uiso 1 1 calc R U . . .
H8C H 1.1727 0.2149 0.2298 0.055 Uiso 1 1 calc R U . . .
C9 C 1.0831(4) 0.3312(3) 0.2550(3) 0.0371(13) Uani 1 1 d . . . . .
H9A H 1.1485 0.3291 0.2734 0.056 Uiso 1 1 calc R U . . .
H9B H 1.0420 0.3584 0.2837 0.056 Uiso 1 1 calc R U . . .
H9C H 1.0856 0.3511 0.2109 0.056 Uiso 1 1 calc R U . . .
C10 C 0.8901(4) 0.2709(3) 0.1328(3) 0.0254(11) Uani 1 1 d . . . . .
H10 H 0.8189 0.2780 0.1277 0.030 Uiso 1 1 calc R U . . .
C11 C 0.9145(5) 0.2115(3) 0.0896(3) 0.0387(14) Uani 1 1 d . . . . .
H11A H 0.8928 0.2201 0.0444 0.058 Uiso 1 1 calc R U . . .
H11B H 0.8819 0.1719 0.1067 0.058 Uiso 1 1 calc R U . . .
H11C H 0.9846 0.2043 0.0898 0.058 Uiso 1 1 calc R U . . .
C12 C 0.9381(6) 0.3342(3) 0.1060(3) 0.0521(18) Uani 1 1 d . . . . .
H12A H 1.0084 0.3280 0.1047 0.078 Uiso 1 1 calc R U . . .
H12B H 0.9224 0.3718 0.1349 0.078 Uiso 1 1 calc R U . . .
H12C H 0.9141 0.3432 0.0614 0.078 Uiso 1 1 calc R U . . .
C13 C 0.6095(3) 0.0170(2) 0.1585(2) 0.0176(10) Uani 1 1 d . . . . .
H13 H 0.6709 0.0102 0.1333 0.021 Uiso 1 1 calc R U . . .
C14 C 0.6196(4) -0.0198(2) 0.2241(3) 0.0284(12) Uani 1 1 d . . . . .
H14A H 0.5582 -0.0178 0.2481 0.043 Uiso 1 1 calc R U . . .
H14B H 0.6706 0.0010 0.2505 0.043 Uiso 1 1 calc R U . . .
H14C H 0.6365 -0.0664 0.2156 0.043 Uiso 1 1 calc R U . . .
C15 C 0.5271(4) -0.0125(3) 0.1175(3) 0.0282(12) Uani 1 1 d . . . . .
H15A H 0.5372 -0.0605 0.1123 0.042 Uiso 1 1 calc R U . . .
H15B H 0.5260 0.0086 0.0739 0.042 Uiso 1 1 calc R U . . .
H15C H 0.4654 -0.0046 0.1399 0.042 Uiso 1 1 calc R U . . .
C16 C 0.5680(3) 0.1501(2) 0.0903(2) 0.0214(10) Uani 1 1 d . . . . .
H16 H 0.5068 0.1303 0.0728 0.026 Uiso 1 1 calc R U . . .
C17 C 0.5516(5) 0.2244(3) 0.0977(3) 0.0345(13) Uani 1 1 d . . . . .
H17A H 0.6112 0.2456 0.1133 0.052 Uiso 1 1 calc R U . . .
H17B H 0.4996 0.2322 0.1296 0.052 Uiso 1 1 calc R U . . .
H17C H 0.5334 0.2433 0.0549 0.052 Uiso 1 1 calc R U . . .
C18 C 0.6481(4) 0.1362(3) 0.0397(3) 0.0336(13) Uani 1 1 d . . . . .
H18A H 0.6267 0.1508 -0.0040 0.050 Uiso 1 1 calc R U . . .
H18B H 0.6619 0.0884 0.0387 0.050 Uiso 1 1 calc R U . . .
H18C H 0.7067 0.1605 0.0522 0.050 Uiso 1 1 calc R U . . .
C19 C 0.4768(3) 0.2343(2) 0.3034(2) 0.0188(10) Uani 1 1 d . . . . .
H19 H 0.5295 0.2572 0.2784 0.023 Uiso 1 1 calc R U . . .
C20 C 0.4817(4) 0.2631(3) 0.3730(3) 0.0309(13) Uani 1 1 d . . . . .
H20A H 0.4773 0.3116 0.3708 0.046 Uiso 1 1 calc R U . . .
H20B H 0.5431 0.2504 0.3936 0.046 Uiso 1 1 calc R U . . .
H20C H 0.4279 0.2457 0.3993 0.046 Uiso 1 1 calc R U . . .
C21 C 0.3830(4) 0.2554(3) 0.2691(3) 0.0337(13) Uani 1 1 d . . . . .
H21A H 0.3276 0.2428 0.2965 0.051 Uiso 1 1 calc R U . . .
H21B H 0.3783 0.2331 0.2262 0.051 Uiso 1 1 calc R U . . .
H21C H 0.3832 0.3036 0.2626 0.051 Uiso 1 1 calc R U . . .
C22 C 0.4221(3) 0.0867(2) 0.3442(2) 0.0201(10) Uani 1 1 d . . . . .
H22 H 0.4379 0.0407 0.3290 0.024 Uiso 1 1 calc R U . . .
C23 C 0.4327(4) 0.0857(3) 0.4198(3) 0.0318(13) Uani 1 1 d . . . . .
H23A H 0.4073 0.1272 0.4382 0.048 Uiso 1 1 calc R U . . .
H23B H 0.5011 0.0812 0.4315 0.048 Uiso 1 1 calc R U . . .
H23C H 0.3963 0.0480 0.4378 0.048 Uiso 1 1 calc R U . . .
C24 C 0.3150(4) 0.0983(3) 0.3256(3) 0.0361(14) Uani 1 1 d . . . . .
H24A H 0.2760 0.0606 0.3409 0.054 Uiso 1 1 calc R U . . .
H24B H 0.3092 0.1022 0.2776 0.054 Uiso 1 1 calc R U . . .
H24C H 0.2919 0.1393 0.3464 0.054 Uiso 1 1 calc R U . . .
C25 C 0.7664(5) 0.0926(3) 0.5199(3) 0.0413(14) Uani 1 1 d . . . . .
H25A H 0.8241 0.1085 0.4957 0.050 Uiso 1 1 calc R U . . .
H25B H 0.7747 0.0447 0.5297 0.050 Uiso 1 1 calc R U . . .
C26 C 0.7528(5) 0.1315(3) 0.5826(3) 0.0415(14) Uani 1 1 d . . . . .
H26A H 0.7143 0.1062 0.6153 0.050 Uiso 1 1 calc R U . . .
H26B H 0.8158 0.1438 0.6025 0.050 Uiso 1 1 calc R U . . .
C27 C 0.6991(6) 0.1917(3) 0.5588(3) 0.0513(18) Uani 1 1 d . . . . .
H27A H 0.7444 0.2286 0.5495 0.062 Uiso 1 1 calc R U . . .
H27B H 0.6516 0.2067 0.5922 0.062 Uiso 1 1 calc R U . . .
C28 C 0.6480(5) 0.1697(3) 0.4960(3) 0.0443(16) Uani 1 1 d . . . . .
H28A H 0.5771 0.1703 0.5024 0.053 Uiso 1 1 calc R U . . .
H28B H 0.6644 0.1999 0.4592 0.053 Uiso 1 1 calc R U . . .
C29 C 0.7624(4) -0.0651(3) 0.3752(3) 0.0361(13) Uani 1 1 d . . . . .
H29A H 0.8179 -0.0647 0.4061 0.043 Uiso 1 1 calc R U . . .
H29B H 0.7857 -0.0513 0.3311 0.043 Uiso 1 1 calc R U . . .
C30 C 0.7187(5) -0.1336(3) 0.3720(3) 0.0457(16) Uani 1 1 d . . . . .
H30A H 0.7023 -0.1458 0.3260 0.055 Uiso 1 1 calc R U . . .
H30B H 0.7633 -0.1673 0.3903 0.055 Uiso 1 1 calc R U . . .
C31 C 0.6302(6) -0.1275(3) 0.4130(5) 0.074(3) Uani 1 1 d . . . . .
H31A H 0.5784 -0.1566 0.3955 0.089 Uiso 1 1 calc R U . . .
H31B H 0.6441 -0.1408 0.4591 0.089 Uiso 1 1 calc R U . . .
C32 C 0.6002(5) -0.0576(3) 0.4104(4) 0.0524(18) Uani 1 1 d . . . . .
H32A H 0.5526 -0.0505 0.3746 0.063 Uiso 1 1 calc R U . . .
H32B H 0.5707 -0.0439 0.4528 0.063 Uiso 1 1 calc R U . . .
C33 C 1.0455(4) 0.1263(3) 0.3919(3) 0.0320(12) Uani 1 1 d . . . . .
H33A H 0.9911 0.1577 0.3979 0.038 Uiso 1 1 calc R U . . .
H33B H 1.1065 0.1519 0.3883 0.038 Uiso 1 1 calc R U . . .
C34 C 1.0505(7) 0.0770(4) 0.4491(3) 0.063(2) Uani 1 1 d . . . . .
H34A H 1.1185 0.0700 0.4628 0.076 Uiso 1 1 calc R U . . .
H34B H 1.0135 0.0940 0.4874 0.076 Uiso 1 1 calc R U . . .
C35 C 1.0095(7) 0.0166(4) 0.4259(3) 0.066(2) Uani 1 1 d . . . . .
H35A H 0.9386 0.0160 0.4326 0.080 Uiso 1 1 calc R U . . .
H35B H 1.0385 -0.0223 0.4484 0.080 Uiso 1 1 calc R U . . .
C36 C 1.0346(5) 0.0170(3) 0.3532(3) 0.0362(14) Uani 1 1 d . . . . .
H36A H 1.1000 -0.0015 0.3458 0.043 Uiso 1 1 calc R U . . .
H36B H 0.9872 -0.0094 0.3276 0.043 Uiso 1 1 calc R U . . .
C37A C 0.8831(12) 0.0234(8) 0.1606(11) 0.0378(11) Uani 0.569(10) 1 d . . P A 1
H37A H 0.8250 0.0516 0.1663 0.045 Uiso 0.569(10) 1 calc R U P A 1
H37B H 0.8651 -0.0228 0.1723 0.045 Uiso 0.569(10) 1 calc R U P A 1
C38A C 0.9138(9) 0.0254(7) 0.0904(7) 0.0378(11) Uani 0.569(10) 1 d . . P A 1
H38A H 0.9257 0.0710 0.0739 0.045 Uiso 0.569(10) 1 calc R U P A 1
H38B H 0.8696 0.0011 0.0605 0.045 Uiso 0.569(10) 1 calc R U P A 1
C39A C 1.0086(8) -0.0137(6) 0.1065(6) 0.0378(11) Uani 0.569(10) 1 d . . P A 1
H39A H 0.9960 -0.0621 0.1092 0.045 Uiso 0.569(10) 1 calc R U P A 1
H39B H 1.0589 -0.0054 0.0728 0.045 Uiso 0.569(10) 1 calc R U P A 1
C40A C 1.0386(14) 0.0140(10) 0.1730(8) 0.0378(11) Uani 0.569(10) 1 d . . P A 1
H40A H 1.0628 -0.0223 0.2016 0.045 Uiso 0.569(10) 1 calc R U P A 1
H40B H 1.0911 0.0469 0.1673 0.045 Uiso 0.569(10) 1 calc R U P A 1
C37B C 0.8723(17) 0.0357(12) 0.1577(15) 0.0378(11) Uani 0.431(10) 1 d . . P A 2
H37C H 0.8383 0.0777 0.1472 0.045 Uiso 0.431(10) 1 calc R U P A 2
H37D H 0.8259 0.0017 0.1733 0.045 Uiso 0.431(10) 1 calc R U P A 2
C38B C 0.9409(12) 0.0094(9) 0.0975(9) 0.0378(11) Uani 0.431(10) 1 d . . P A 2
H38C H 0.9341 -0.0394 0.0929 0.045 Uiso 0.431(10) 1 calc R U P A 2
H38D H 0.9201 0.0302 0.0555 0.045 Uiso 0.431(10) 1 calc R U P A 2
C39B C 1.0399(10) 0.0257(8) 0.1102(7) 0.0378(11) Uani 0.431(10) 1 d . . P A 2
H39C H 1.0550 0.0714 0.0953 0.045 Uiso 0.431(10) 1 calc R U P A 2
H39D H 1.0841 -0.0059 0.0879 0.045 Uiso 0.431(10) 1 calc R U P A 2
C40B C 1.0478(18) 0.0198(14) 0.1847(10) 0.0378(11) Uani 0.431(10) 1 d . . P A 2
H40C H 1.0565 -0.0269 0.1989 0.045 Uiso 0.431(10) 1 calc R U P A 2
H40D H 1.1012 0.0473 0.2025 0.045 Uiso 0.431(10) 1 calc R U P A 2
Li1 Li 0.9232(5) 0.1062(4) 0.2743(4) 0.0227(17) Uani 1 1 d . . . . .
Li2 Li 0.6901(6) 0.0766(4) 0.3847(4) 0.0220(17) Uani 1 1 d . . . . .
O13 O 0.2850(7) 0.0636(4) 0.0492(4) 0.1159(17) Uiso 1 1 d . U . . .
C41 C 0.2827(10) 0.1133(6) 0.0975(7) 0.1159(17) Uiso 1 1 d . U . . .
H41A H 0.2249 0.1073 0.1258 0.139 Uiso 1 1 calc R U . . .
H41B H 0.3408 0.1097 0.1258 0.139 Uiso 1 1 calc R U . . .
C42 C 0.2188(10) 0.0851(7) -0.0041(7) 0.1159(17) Uiso 1 1 d . U . . .
H42A H 0.1555 0.0621 -0.0020 0.139 Uiso 1 1 calc R U . . .
H42B H 0.2476 0.0793 -0.0484 0.139 Uiso 1 1 calc R U . . .
C43 C 0.2107(10) 0.1639(6) 0.0171(7) 0.1159(17) Uiso 1 1 d . U . . .
H43A H 0.2254 0.1929 -0.0210 0.139 Uiso 1 1 calc R U . . .
H43B H 0.1446 0.1743 0.0329 0.139 Uiso 1 1 calc R U . . .
C44 C 0.2800(10) 0.1741(6) 0.0689(7) 0.1159(17) Uiso 1 1 d . U . . .
H44A H 0.3441 0.1868 0.0510 0.139 Uiso 1 1 calc R U . . .
H44B H 0.2581 0.2086 0.1004 0.139 Uiso 1 1 calc R U . . .

loop_
_atom_site_aniso_label
_atom_site_aniso_U_11
_atom_site_aniso_U_22
_atom_site_aniso_U_33
_atom_site_aniso_U_23
_atom_site_aniso_U_13
_atom_site_aniso_U_12
Cr1 0.0095(3) 0.0108(3) 0.0120(3) -0.0001(3) 0.0006(3) 0.0001(2)
Si1 0.0118(6) 0.0150(6) 0.0187(6) 0.0015(5) 0.0022(5) -0.0019(4)
Si2 0.0144(6) 0.0126(6) 0.0225(6) -0.0026(5) 0.0008(5) 0.0000(5)
Si3 0.0103(6) 0.0167(6) 0.0157(6) -0.0035(5) 0.0019(5) -0.0003(4)
Si4 0.0136(6) 0.0147(6) 0.0122(6) -0.0023(5) -0.0007(5) 0.0008(5)
O1 0.0101(14) 0.0152(15) 0.0183(16) 0.0022(13) 0.0054(12) 0.0011(12)
O2 0.0158(16) 0.0135(16) 0.0291(19) 0.0011(13) 0.0047(14) -0.0009(12)
O3 0.0134(15) 0.0145(14) 0.0193(17) -0.0050(13) 0.0018(12) -0.0002(12)
O4 0.0191(16) 0.0142(15) 0.0225(17) 0.0004(13) 0.0003(13) 0.0032(12)
O5 0.0174(16) 0.0252(17) 0.0142(16) 0.0029(14) -0.0029(13) 0.0000(13)
O6 0.0120(15) 0.0170(15) 0.0147(15) 0.0002(13) 0.0015(12) -0.0018(12)
O7 0.0139(15) 0.0242(16) 0.0169(16) -0.0050(13) -0.0013(14) -0.0009(12)
O8 0.0146(15) 0.0163(15) 0.0127(15) -0.0022(12) 0.0016(12) -0.0008(12)
O9 0.0276(19) 0.0307(19) 0.0216(18) 0.0022(15) -0.0002(15) 0.0033(15)
O10 0.044(2) 0.0229(19) 0.035(2) 0.0050(16) 0.0078(18) -0.0085(16)
O11 0.0222(18) 0.0263(18) 0.029(2) 0.0032(16) -0.0022(15) 0.0029(14)
O12 0.0182(18) 0.045(2) 0.042(2) -0.0189(19) 0.0013(17) 0.0069(16)
C1 0.016(2) 0.017(2) 0.031(3) -0.002(2) 0.000(2) 0.0029(17)
C2 0.035(3) 0.032(3) 0.044(4) 0.004(3) -0.010(3) 0.009(2)
C3 0.030(3) 0.015(2) 0.053(4) 0.002(2) 0.002(3) 0.003(2)
C4 0.019(2) 0.024(2) 0.030(3) -0.010(2) -0.003(2) -0.001(2)
C5 0.029(3) 0.044(3) 0.027(3) -0.011(3) -0.012(2) 0.008(2)
C6 0.032(3) 0.038(3) 0.028(3) -0.013(2) 0.002(2) 0.003(2)
C7 0.014(2) 0.029(3) 0.034(3) -0.001(2) 0.002(2) -0.003(2)
C8 0.014(2) 0.046(3) 0.051(4) -0.008(3) 0.002(3) 0.002(2)
C9 0.023(3) 0.041(3) 0.048(4) -0.010(3) 0.001(2) -0.014(2)
C10 0.027(3) 0.026(3) 0.023(3) 0.007(2) 0.001(2) -0.004(2)
C11 0.046(4) 0.046(3) 0.024(3) -0.004(3) 0.004(3) 0.001(3)
C12 0.085(5) 0.043(4) 0.029(3) 0.019(3) -0.001(3) -0.021(4)
C13 0.019(2) 0.016(2) 0.018(2) -0.0041(18) 0.0028(19) 0.0005(18)
C14 0.044(3) 0.016(2) 0.026(3) -0.002(2) -0.003(2) 0.000(2)
C15 0.034(3) 0.020(2) 0.030(3) -0.002(2) -0.006(2) -0.004(2)
C16 0.020(2) 0.028(3) 0.017(2) 0.001(2) -0.0032(19) 0.0039(19)
C17 0.057(4) 0.025(3) 0.022(3) 0.006(2) 0.001(3) 0.009(3)
C18 0.039(3) 0.043(3) 0.020(3) 0.008(2) 0.005(2) 0.010(3)
C19 0.014(2) 0.019(2) 0.024(3) -0.0001(19) -0.0021(19) 0.0047(17)
C20 0.034(3) 0.022(3) 0.037(3) -0.011(2) -0.007(2) 0.010(2)
C21 0.028(3) 0.031(3) 0.042(3) -0.007(2) -0.012(3) 0.013(2)
C22 0.015(2) 0.021(2) 0.024(3) -0.003(2) 0.0061(19) -0.0049(18)
C23 0.031(3) 0.041(3) 0.023(3) -0.001(2) 0.013(2) -0.011(2)
C24 0.014(3) 0.042(3) 0.052(4) -0.007(3) 0.005(2) -0.010(2)
C25 0.037(3) 0.058(4) 0.029(3) 0.007(3) -0.002(3) 0.013(3)
C26 0.048(4) 0.040(3) 0.037(3) 0.004(3) -0.017(3) -0.006(3)
C27 0.072(5) 0.042(4) 0.040(4) 0.000(3) -0.023(3) 0.000(3)
C28 0.044(4) 0.035(3) 0.054(4) -0.008(3) -0.025(3) 0.009(3)
C29 0.038(3) 0.034(3) 0.036(3) 0.012(2) -0.003(3) 0.003(3)
C30 0.058(4) 0.033(3) 0.046(4) -0.003(3) -0.005(3) -0.002(3)
C31 0.075(6) 0.028(4) 0.119(8) 0.006(4) 0.011(5) -0.019(4)
C32 0.057(4) 0.045(4) 0.055(4) 0.007(3) 0.019(4) -0.015(3)
C33 0.025(3) 0.032(3) 0.039(3) -0.002(2) -0.008(2) -0.003(2)
C34 0.110(7) 0.049(4) 0.029(4) 0.006(3) -0.013(4) -0.025(4)
C35 0.118(8) 0.043(4) 0.038(4) 0.005(3) 0.004(4) 0.006(4)
C36 0.049(4) 0.028(3) 0.032(3) 0.003(2) 0.004(3) 0.016(3)
C37A 0.027(3) 0.044(3) 0.042(3) -0.016(2) 0.001(2) 0.0077(18)
C38A 0.027(3) 0.044(3) 0.042(3) -0.016(2) 0.001(2) 0.0077(18)
C39A 0.027(3) 0.044(3) 0.042(3) -0.016(2) 0.001(2) 0.0077(18)
C40A 0.027(3) 0.044(3) 0.042(3) -0.016(2) 0.001(2) 0.0077(18)
C37B 0.027(3) 0.044(3) 0.042(3) -0.016(2) 0.001(2) 0.0077(18)
C38B 0.027(3) 0.044(3) 0.042(3) -0.016(2) 0.001(2) 0.0077(18)
C39B 0.027(3) 0.044(3) 0.042(3) -0.016(2) 0.001(2) 0.0077(18)
C40B 0.027(3) 0.044(3) 0.042(3) -0.016(2) 0.001(2) 0.0077(18)
Li1 0.013(4) 0.023(4) 0.032(5) 0.004(4) -0.001(3) 0.007(3)
Li2 0.020(4) 0.023(4) 0.023(4) 0.013(3) 0.006(3) 0.001(3)

loop_
_atom_type_symbol
_atom_type_description
_atom_type_scat_dispersion_real
_atom_type_scat_dispersion_imag
_atom_type_scat_source
C C 0.0033 0.0016 'International Tables Vol C Tables 4.2.6.8 and 6.1.1.4'
H H 0.0000 0.0000 'International Tables Vol C Tables 4.2.6.8 and 6.1.1.4'
Cr Cr 0.3209 0.6236 'International Tables Vol C Tables 4.2.6.8 and 6.1.1.4'
Li Li -0.0003 0.0001 'International Tables Vol C Tables 4.2.6.8 and 6.1.1.4'
O O 0.0106 0.0060 'International Tables Vol C Tables 4.2.6.8 and 6.1.1.4'
Si Si 0.0817 0.0704 'International Tables Vol C Tables 4.2.6.8 and 6.1.1.4'

loop_
_geom_angle_atom_site_label_1
_geom_angle_atom_site_label_2
_geom_angle_atom_site_label_3
_geom_angle
O3 Cr1 O8 114.81(14)
O3 Cr1 O5 101.21(14)
O8 Cr1 O5 143.96(14)
O3 Cr1 O4 146.87(15)
O8 Cr1 O4 98.31(14)
O5 Cr1 O4 45.65(14)
O3 Cr1 O1 92.80(13)
O8 Cr1 O1 91.19(13)
O5 Cr1 O1 87.75(13)
O4 Cr1 O1 86.63(13)
O3 Cr1 O6 90.35(13)
O8 Cr1 O6 91.88(13)
O5 Cr1 O6 86.89(13)
O4 Cr1 O6 88.08(13)
O1 Cr1 O6 174.22(13)
O3 Cr1 Li2 108.5(2)
O8 Cr1 Li2 116.7(2)
O5 Cr1 Li2 45.5(2)
O4 Cr1 Li2 51.6(2)
O1 Cr1 Li2 130.71(19)
O6 Cr1 Li2 43.54(19)
O3 Cr1 Li1 125.12(19)
O8 Cr1 Li1 99.1(2)
O5 Cr1 Li1 57.7(2)
O4 Cr1 Li1 44.11(19)
O1 Cr1 Li1 42.66(18)
O6 Cr1 Li1 131.87(18)
Li2 Cr1 Li1 90.9(2)
O1 Si1 O2 110.91(16)
O1 Si1 C10 111.3(2)
O2 Si1 C10 105.4(2)
O1 Si1 C7 108.4(2)
O2 Si1 C7 105.6(2)
C10 Si1 C7 115.0(2)
O3 Si2 O2 110.63(16)
O3 Si2 C4 109.9(2)
O2 Si2 C4 107.7(2)
O3 Si2 C1 109.13(19)
O2 Si2 C1 108.4(2)
C4 Si2 C1 111.1(2)
O6 Si3 O7 109.19(16)
O6 Si3 C22 110.0(2)
O7 Si3 C22 105.86(19)
O6 Si3 C19 110.38(18)
O7 Si3 C19 106.1(2)
C22 Si3 C19 115.0(2)
O8 Si4 O7 110.57(16)
O8 Si4 C16 108.12(19)
O7 Si4 C16 108.60(19)
O8 Si4 C13 111.28(19)
O7 Si4 C13 108.94(19)
C16 Si4 C13 109.3(2)
Si1 O1 Li1 132.2(3)
Si1 O1 Cr1 132.97(18)
Li1 O1 Cr1 92.7(3)
Si2 O2 Si1 129.0(2)
Si2 O3 Cr1 138.88(19)
O5 O4 Cr1 66.65(16)
O5 O4 Li1 87.8(3)
Cr1 O4 Li1 93.1(3)
O5 O4 Li2 61.9(3)
Cr1 O4 Li2 84.8(2)
Li1 O4 Li2 147.8(4)
O4 O5 Cr1 67.70(17)
O4 O5 Li2 76.7(3)
Cr1 O5 Li2 91.2(3)
O4 O5 Li1 54.4(3)
Cr1 O5 Li1 80.5(2)
Li2 O5 Li1 129.9(4)
Si3 O6 Li2 141.9(3)
Si3 O6 Cr1 126.21(18)
Li2 O6 Cr1 90.5(3)
Si4 O7 Si3 126.40(19)
Si4 O8 Cr1 136.13(18)
C28 O9 C25 106.6(4)
C28 O9 Li2 117.5(4)
C25 O9 Li2 115.1(4)
C32 O10 C29 109.8(4)
C32 O10 Li2 123.3(5)
C29 O10 Li2 123.8(4)
C36 O11 C33 109.1(4)
C36 O11 Li1 113.1(4)
C33 O11 Li1 119.4(4)
C37A O12 C40A 99.7(9)
C40B O12 C37B 118.7(11)
C37A O12 Li1 119.8(7)
C40B O12 Li1 128.7(8)
C40A O12 Li1 140.3(6)
C37B O12 Li1 111.6(9)
C3 C1 C2 109.4(5)
C3 C1 Si2 111.8(3)
C2 C1 Si2 110.7(3)
C3 C1 H1 108.2
C2 C1 H1 108.2
Si2 C1 H1 108.2
C1 C2 H2A 109.5
C1 C2 H2B 109.5
H2A C2 H2B 109.5
C1 C2 H2C 109.5
H2A C2 H2C 109.5
H2B C2 H2C 109.5
C1 C3 H3A 109.5
C1 C3 H3B 109.5
H3A C3 H3B 109.5
C1 C3 H3C 109.5
H3A C3 H3C 109.5
H3B C3 H3C 109.5
C6 C4 C5 111.1(5)
C6 C4 Si2 112.5(3)
C5 C4 Si2 110.3(3)
C6 C4 H4 107.6
C5 C4 H4 107.6
Si2 C4 H4 107.6
C4 C5 H5A 109.5
C4 C5 H5B 109.5
H5A C5 H5B 109.5
C4 C5 H5C 109.5
H5A C5 H5C 109.5
H5B C5 H5C 109.5
C4 C6 H6A 109.5
C4 C6 H6B 109.5
H6A C6 H6B 109.5
C4 C6 H6C 109.5
H6A C6 H6C 109.5
H6B C6 H6C 109.5
C9 C7 C8 111.0(4)
C9 C7 Si1 114.4(4)
C8 C7 Si1 113.6(4)
C9 C7 H7 105.6
C8 C7 H7 105.6
Si1 C7 H7 105.6
C7 C8 H8A 109.5
C7 C8 H8B 109.5
H8A C8 H8B 109.5
C7 C8 H8C 109.5
H8A C8 H8C 109.5
H8B C8 H8C 109.5
C7 C9 H9A 109.5
C7 C9 H9B 109.5
H9A C9 H9B 109.5
C7 C9 H9C 109.5
H9A C9 H9C 109.5
H9B C9 H9C 109.5
C11 C10 C12 110.6(5)
C11 C10 Si1 114.6(4)
C12 C10 Si1 113.6(4)
C11 C10 H10 105.7
C12 C10 H10 105.7
Si1 C10 H10 105.7
C10 C11 H11A 109.5
C10 C11 H11B 109.5
H11A C11 H11B 109.5
C10 C11 H11C 109.5
H11A C11 H11C 109.5
H11B C11 H11C 109.5
C10 C12 H12A 109.5
C10 C12 H12B 109.5
H12A C12 H12B 109.5
C10 C12 H12C 109.5
H12A C12 H12C 109.5
H12B C12 H12C 109.5
C14 C13 C15 110.7(4)
C14 C13 Si4 111.4(3)
C15 C13 Si4 112.0(3)
C14 C13 H13 107.5
C15 C13 H13 107.5
Si4 C13 H13 107.5
C13 C14 H14A 109.5
C13 C14 H14B 109.5
H14A C14 H14B 109.5
C13 C14 H14C 109.5
H14A C14 H14C 109.5
H14B C14 H14C 109.5
C13 C15 H15A 109.5
C13 C15 H15B 109.5
H15A C15 H15B 109.5
C13 C15 H15C 109.5
H15A C15 H15C 109.5
H15B C15 H15C 109.5
C17 C16 C18 110.7(4)
C17 C16 Si4 111.9(3)
C18 C16 Si4 111.5(3)
C17 C16 H16 107.5
C18 C16 H16 107.5
Si4 C16 H16 107.5
C16 C17 H17A 109.5
C16 C17 H17B 109.5
H17A C17 H17B 109.5
C16 C17 H17C 109.5
H17A C17 H17C 109.5
H17B C17 H17C 109.5
C16 C18 H18A 109.5
C16 C18 H18B 109.5
H18A C18 H18B 109.5
C16 C18 H18C 109.5
H18A C18 H18C 109.5
H18B C18 H18C 109.5
C20 C19 C21 110.7(4)
C20 C19 Si3 113.1(3)
C21 C19 Si3 116.6(3)
C20 C19 H19 105.1
C21 C19 H19 105.1
Si3 C19 H19 105.1
C19 C20 H20A 109.5
C19 C20 H20B 109.5
H20A C20 H20B 109.5
C19 C20 H20C 109.5
H20A C20 H20C 109.5
H20B C20 H20C 109.5
C19 C21 H21A 109.5
C19 C21 H21B 109.5
H21A C21 H21B 109.5
C19 C21 H21C 109.5
H21A C21 H21C 109.5
H21B C21 H21C 109.5
C23 C22 C24 109.7(4)
C23 C22 Si3 115.1(3)
C24 C22 Si3 113.7(4)
C23 C22 H22 105.9
C24 C22 H22 105.9
Si3 C22 H22 105.9
C22 C23 H23A 109.5
C22 C23 H23B 109.5
H23A C23 H23B 109.5
C22 C23 H23C 109.5
H23A C23 H23C 109.5
H23B C23 H23C 109.5
C22 C24 H24A 109.5
C22 C24 H24B 109.5
H24A C24 H24B 109.5
C22 C24 H24C 109.5
H24A C24 H24C 109.5
H24B C24 H24C 109.5
O9 C25 C26 106.0(5)
O9 C25 H25A 110.5
C26 C25 H25A 110.5
O9 C25 H25B 110.5
C26 C25 H25B 110.5
H25A C25 H25B 108.7
C27 C26 C25 102.1(5)
C27 C26 H26A 111.4
C25 C26 H26A 111.4
C27 C26 H26B 111.4
C25 C26 H26B 111.4
H26A C26 H26B 109.2
C26 C27 C28 105.3(5)
C26 C27 H27A 110.7
C28 C27 H27A 110.7
C26 C27 H27B 110.7
C28 C27 H27B 110.7
H27A C27 H27B 108.8
O9 C28 C27 107.3(5)
O9 C28 H28A 110.3
C27 C28 H28A 110.3
O9 C28 H28B 110.3
C27 C28 H28B 110.3
H28A C28 H28B 108.5
O10 C29 C30 106.9(5)
O10 C29 H29A 110.3
C30 C29 H29A 110.3
O10 C29 H29B 110.3
C30 C29 H29B 110.3
H29A C29 H29B 108.6
C31 C30 C29 103.4(5)
C31 C30 H30A 111.1
C29 C30 H30A 111.1
C31 C30 H30B 111.1
C29 C30 H30B 111.1
H30A C30 H30B 109.0
C32 C31 C30 107.0(6)
C32 C31 H31A 110.3
C30 C31 H31A 110.3
C32 C31 H31B 110.3
C30 C31 H31B 110.3
H31A C31 H31B 108.6
O10 C32 C31 105.2(6)
O10 C32 H32A 110.7
C31 C32 H32A 110.7
O10 C32 H32B 110.7
C31 C32 H32B 110.7
H32A C32 H32B 108.8
O11 C33 C34 104.8(4)
O11 C33 H33A 110.8
C34 C33 H33A 110.8
O11 C33 H33B 110.8
C34 C33 H33B 110.8
H33A C33 H33B 108.9
C35 C34 C33 106.6(6)
C35 C34 H34A 110.4
C33 C34 H34A 110.4
C35 C34 H34B 110.4
C33 C34 H34B 110.4
H34A C34 H34B 108.6
C34 C35 C36 103.1(6)
C34 C35 H35A 111.1
C36 C35 H35A 111.1
C34 C35 H35B 111.1
C36 C35 H35B 111.1
H35A C35 H35B 109.1
O11 C36 C35 104.7(5)
O11 C36 H36A 110.8
C35 C36 H36A 110.8
O11 C36 H36B 110.8
C35 C36 H36B 110.8
H36A C36 H36B 108.9
O12 C37A C38A 112.5(14)
O12 C37A H37A 109.1
C38A C37A H37A 109.1
O12 C37A H37B 109.1
C38A C37A H37B 109.1
H37A C37A H37B 107.8
C37A C38A C39A 91.4(11)
C37A C38A H38A 113.4
C39A C38A H38A 113.4
C37A C38A H38B 113.4
C39A C38A H38B 113.4
H38A C38A H38B 110.7
C40A C39A C38A 103.4(10)
C40A C39A H39A 111.1
C38A C39A H39A 111.1
C40A C39A H39B 111.1
C38A C39A H39B 111.1
H39A C39A H39B 109.1
O12 C40A C39A 108.5(12)
O12 C40A H40A 110.0
C39A C40A H40A 110.0
O12 C40A H40B 110.0
C39A C40A H40B 110.0
H40A C40A H40B 108.4
O12 C37B C38B 93.4(14)
O12 C37B H37C 113.0
C38B C37B H37C 113.0
O12 C37B H37D 113.0
C38B C37B H37D 113.0
H37C C37B H37D 110.4
C39B C38B C37B 110.2(19)
C39B C38B H38C 109.6
C37B C38B H38C 109.6
C39B C38B H38D 109.6
C37B C38B H38D 109.6
H38C C38B H38D 108.1
C38B C39B C40B 103.3(15)
C38B C39B H39C 111.1
C40B C39B H39C 111.1
C38B C39B H39D 111.1
C40B C39B H39D 111.1
H39C C39B H39D 109.1
O12 C40B C39B 99.8(16)
O12 C40B H40C 111.8
C39B C40B H40C 111.8
O12 C40B H40D 111.8
C39B C40B H40D 111.8
H40C C40B H40D 109.5
O1 Li1 O12 115.2(5)
O1 Li1 O4 87.3(3)
O12 Li1 O4 105.3(4)
O1 Li1 O11 132.5(5)
O12 Li1 O11 98.9(4)
O4 Li1 O11 115.5(4)
O1 Li1 O5 76.0(3)
O12 Li1 O5 142.9(4)
O4 Li1 O5 37.83(19)
O11 Li1 O5 96.6(4)
O1 Li1 Cr1 44.60(17)
O12 Li1 Cr1 121.0(4)
O4 Li1 Cr1 42.80(17)
O11 Li1 Cr1 136.9(4)
O5 Li1 Cr1 41.76(14)
O6 Li2 O5 87.2(3)
O6 Li2 O10 130.3(5)
O5 Li2 O10 125.2(4)
O6 Li2 O9 114.2(4)
O5 Li2 O9 100.1(4)
O10 Li2 O9 97.5(4)
O6 Li2 O4 83.1(3)
O5 Li2 O4 41.42(19)
O10 Li2 O4 97.7(4)
O9 Li2 O4 139.1(4)
O6 Li2 Cr1 45.99(18)
O5 Li2 Cr1 43.36(18)
O10 Li2 Cr1 136.7(4)
O9 Li2 Cr1 124.2(4)
O4 Li2 Cr1 43.57(16)
C41 O13 C42 106.8(9)
C44 C41 O13 110.2(12)
C44 C41 H41A 109.6
O13 C41 H41A 109.6
C44 C41 H41B 109.6
O13 C41 H41B 109.6
H41A C41 H41B 108.1
O13 C42 C43 97.6(9)
O13 C42 H42A 112.2
C43 C42 H42A 112.2
O13 C42 H42B 112.2
C43 C42 H42B 112.2
H42A C42 H42B 109.8
C44 C43 C42 106.4(11)
C44 C43 H43A 110.4
C42 C43 H43A 110.4
C44 C43 H43B 110.4
C42 C43 H43B 110.4
H43A C43 H43B 108.6
C41 C44 C43 101.7(12)
C41 C44 H44A 111.4
C43 C44 H44A 111.4
C41 C44 H44B 111.4
C43 C44 H44B 111.4
H44A C44 H44B 109.3

loop_
_geom_bond_atom_site_label_1
_geom_bond_atom_site_label_2
_geom_bond_distance
Cr1 O3 1.819(3)
Cr1 O8 1.832(3)
Cr1 O5 1.896(3)
Cr1 O4 1.911(3)
Cr1 O1 1.974(3)
Cr1 O6 1.986(3)
Cr1 Li2 2.761(8)
Cr1 Li1 2.808(7)
Si1 O1 1.610(3)
Si1 O2 1.653(3)
Si1 C10 1.875(5)
Si1 C7 1.885(5)
Si2 O3 1.629(3)
Si2 O2 1.637(3)
Si2 C4 1.875(5)
Si2 C1 1.879(5)
Si3 O6 1.616(3)
Si3 O7 1.656(3)
Si3 C22 1.876(5)
Si3 C19 1.885(4)
Si4 O8 1.628(3)
Si4 O7 1.640(3)
Si4 C16 1.878(5)
Si4 C13 1.884(5)
O1 Li1 1.905(8)
O4 O5 1.477(4)
O4 Li1 1.957(8)
O4 Li2 2.173(9)
O5 Li2 1.969(8)
O5 Li1 2.406(9)
O6 Li2 1.902(8)
O9 C28 1.437(7)
O9 C25 1.438(7)
O9 Li2 2.040(9)
O10 C32 1.440(7)
O10 C29 1.443(7)
O10 Li2 1.976(9)
O11 C36 1.435(6)
O11 C33 1.435(7)
O11 Li1 1.968(8)
O12 C37A 1.39(2)
O12 C40B 1.43(3)
O12 C40A 1.45(2)
O12 C37B 1.48(3)
O12 Li1 1.942(9)
C1 C3 1.523(6)
C1 C2 1.538(8)
C1 H1 1.0000
C2 H2A 0.9800
C2 H2B 0.9800
C2 H2C 0.9800
C3 H3A 0.9800
C3 H3B 0.9800
C3 H3C 0.9800
C4 C6 1.531(7)
C4 C5 1.549(7)
C4 H4 1.0000
C5 H5A 0.9800
C5 H5B 0.9800
C5 H5C 0.9800
C6 H6A 0.9800
C6 H6B 0.9800
C6 H6C 0.9800
C7 C9 1.536(7)
C7 C8 1.540(7)
C7 H7 1.0000
C8 H8A 0.9800
C8 H8B 0.9800
C8 H8C 0.9800
C9 H9A 0.9800
C9 H9B 0.9800
C9 H9C 0.9800
C10 C11 1.519(8)
C10 C12 1.534(7)
C10 H10 1.0000
C11 H11A 0.9800
C11 H11B 0.9800
C11 H11C 0.9800
C12 H12A 0.9800
C12 H12B 0.9800
C12 H12C 0.9800
C13 C14 1.527(7)
C13 C15 1.531(7)
C13 H13 1.0000
C14 H14A 0.9800
C14 H14B 0.9800
C14 H14C 0.9800
C15 H15A 0.9800
C15 H15B 0.9800
C15 H15C 0.9800
C16 C17 1.519(7)
C16 C18 1.534(7)
C16 H16 1.0000
C17 H17A 0.9800
C17 H17B 0.9800
C17 H17C 0.9800
C18 H18A 0.9800
C18 H18B 0.9800
C18 H18C 0.9800
C19 C20 1.527(7)
C19 C21 1.531(6)
C19 H19 1.0000
C20 H20A 0.9800
C20 H20B 0.9800
C20 H20C 0.9800
C21 H21A 0.9800
C21 H21B 0.9800
C21 H21C 0.9800
C22 C23 1.540(7)
C22 C24 1.545(7)
C22 H22 1.0000
C23 H23A 0.9800
C23 H23B 0.9800
C23 H23C 0.9800
C24 H24A 0.9800
C24 H24B 0.9800
C24 H24C 0.9800
C25 C26 1.505(8)
C25 H25A 0.9900
C25 H25B 0.9900
C26 C27 1.501(9)
C26 H26A 0.9900
C26 H26B 0.9900
C27 C28 1.521(8)
C27 H27A 0.9900
C27 H27B 0.9900
C28 H28A 0.9900
C28 H28B 0.9900
C29 C30 1.506(8)
C29 H29A 0.9900
C29 H29B 0.9900
C30 C31 1.484(11)
C30 H30A 0.9900
C30 H30B 0.9900
C31 C32 1.467(10)
C31 H31A 0.9900
C31 H31B 0.9900
C32 H32A 0.9900
C32 H32B 0.9900
C33 C34 1.526(8)
C33 H33A 0.9900
C33 H33B 0.9900
C34 C35 1.422(10)
C34 H34A 0.9900
C34 H34B 0.9900
C35 C36 1.514(9)
C35 H35A 0.9900
C35 H35B 0.9900
C36 H36A 0.9900
C36 H36B 0.9900
C37A C38A 1.49(3)
C37A H37A 0.9900
C37A H37B 0.9900
C38A C39A 1.564(15)
C38A H38A 0.9900
C38A H38B 0.9900
C39A C40A 1.516(17)
C39A H39A 0.9900
C39A H39B 0.9900
C40A H40A 0.9900
C40A H40B 0.9900
C37B C38B 1.63(3)
C37B H37C 0.9900
C37B H37D 0.9900
C38B C39B 1.43(2)
C38B H38C 0.9900
C38B H38D 0.9900
C39B C40B 1.52(3)
C39B H39C 0.9900
C39B H39D 0.9900
C40B H40C 0.9900
C40B H40D 0.9900
O13 C41 1.400(14)
O13 C42 1.481(14)
C41 C44 1.355(16)
C41 H41A 0.9900
C41 H41B 0.9900
C42 C43 1.647(17)
C42 H42A 0.9900
C42 H42B 0.9900
C43 C44 1.437(17)
C43 H43A 0.9900
C43 H43B 0.9900
C44 H44A 0.9900
C44 H44B 0.9900

loop_
_geom_torsion_atom_site_label_1
_geom_torsion_atom_site_label_2
_geom_torsion_atom_site_label_3
_geom_torsion_atom_site_label_4
_geom_torsion
O2 Si1 O1 Li1 -133.9(4)
C10 Si1 O1 Li1 109.1(5)
C7 Si1 O1 Li1 -18.4(5)
O2 Si1 O1 Cr1 25.1(3)
C10 Si1 O1 Cr1 -91.9(3)
C7 Si1 O1 Cr1 140.6(3)
O3 Si2 O2 Si1 -10.6(3)
C4 Si2 O2 Si1 109.6(3)
C1 Si2 O2 Si1 -130.2(3)
O1 Si1 O2 Si2 -5.2(3)
C10 Si1 O2 Si2 115.4(3)
C7 Si1 O2 Si2 -122.4(3)
O2 Si2 O3 Cr1 13.4(4)
C4 Si2 O3 Cr1 -105.4(3)
C1 Si2 O3 Cr1 132.6(3)
O8 Cr1 O3 Si2 -92.9(3)
O5 Cr1 O3 Si2 87.9(3)
O4 Cr1 O3 Si2 87.8(4)
O1 Cr1 O3 Si2 -0.3(3)
O6 Cr1 O3 Si2 174.8(3)
Li2 Cr1 O3 Si2 134.5(3)
Li1 Cr1 O3 Si2 29.7(4)
Li1 O4 O5 Cr1 94.3(3)
Li2 O4 O5 Cr1 -96.9(3)
Cr1 O4 O5 Li2 96.9(3)
Li1 O4 O5 Li2 -168.8(3)
Cr1 O4 O5 Li1 -94.3(3)
Li2 O4 O5 Li1 168.8(3)
O3 Cr1 O5 O4 -179.90(18)
O8 Cr1 O5 O4 1.4(3)
O1 Cr1 O5 O4 -87.49(19)
O6 Cr1 O5 O4 90.36(18)
Li2 Cr1 O5 O4 75.1(3)
Li1 Cr1 O5 O4 -55.3(2)
O3 Cr1 O5 Li2 105.0(3)
O8 Cr1 O5 Li2 -73.7(3)
O4 Cr1 O5 Li2 -75.1(3)
O1 Cr1 O5 Li2 -162.6(3)
O6 Cr1 O5 Li2 15.2(3)
Li1 Cr1 O5 Li2 -130.4(3)
O3 Cr1 O5 Li1 -124.7(2)
O8 Cr1 O5 Li1 56.7(3)
O4 Cr1 O5 Li1 55.3(2)
O1 Cr1 O5 Li1 -32.2(2)
O6 Cr1 O5 Li1 145.6(2)
Li2 Cr1 O5 Li1 130.4(3)
O7 Si3 O6 Li2 -111.7(5)
C22 Si3 O6 Li2 4.0(6)
C19 Si3 O6 Li2 132.0(5)
O7 Si3 O6 Cr1 50.2(2)
C22 Si3 O6 Cr1 165.9(2)
C19 Si3 O6 Cr1 -66.1(3)
O8 Si4 O7 Si3 -17.9(3)
C16 Si4 O7 Si3 -136.4(3)
C13 Si4 O7 Si3 104.7(3)
O6 Si3 O7 Si4 -14.8(3)
C22 Si3 O7 Si4 -133.2(3)
C19 Si3 O7 Si4 104.1(3)
O7 Si4 O8 Cr1 26.8(3)
C16 Si4 O8 Cr1 145.5(3)
C13 Si4 O8 Cr1 -94.4(3)
O3 Cr1 O8 Si4 -93.0(3)
O5 Cr1 O8 Si4 85.6(3)
O4 Cr1 O8 Si4 86.6(3)
O1 Cr1 O8 Si4 173.4(3)
O6 Cr1 O8 Si4 -1.7(3)
Li2 Cr1 O8 Si4 35.6(3)
Li1 Cr1 O8 Si4 131.3(3)
O3 Si2 C1 C3 173.9(4)
O2 Si2 C1 C3 -65.5(4)
C4 Si2 C1 C3 52.5(4)
O3 Si2 C1 C2 -63.8(4)
O2 Si2 C1 C2 56.8(4)
C4 Si2 C1 C2 174.9(4)
O3 Si2 C4 C6 -69.3(4)
O2 Si2 C4 C6 170.1(4)
C1 Si2 C4 C6 51.6(4)
O3 Si2 C4 C5 55.3(4)
O2 Si2 C4 C5 -65.2(4)
C1 Si2 C4 C5 176.2(4)
O1 Si1 C7 C9 -158.0(4)
O2 Si1 C7 C9 -39.1(4)
C10 Si1 C7 C9 76.7(5)
O1 Si1 C7 C8 73.0(4)
O2 Si1 C7 C8 -168.1(4)
C10 Si1 C7 C8 -52.3(5)
O1 Si1 C10 C11 -47.4(5)
O2 Si1 C10 C11 -167.7(4)
C7 Si1 C10 C11 76.5(5)
O1 Si1 C10 C12 -175.9(4)
O2 Si1 C10 C12 63.8(5)
C7 Si1 C10 C12 -52.1(5)
O8 Si4 C13 C14 67.2(4)
O7 Si4 C13 C14 -55.0(4)
C16 Si4 C13 C14 -173.5(3)
O8 Si4 C13 C15 -168.2(3)
O7 Si4 C13 C15 69.6(4)
C16 Si4 C13 C15 -48.9(4)
O8 Si4 C16 C17 -60.7(4)
O7 Si4 C16 C17 59.3(4)
C13 Si4 C16 C17 178.0(4)
O8 Si4 C16 C18 63.9(4)
O7 Si4 C16 C18 -176.1(3)
C13 Si4 C16 C18 -57.3(4)
O6 Si3 C19 C20 -60.1(4)
O7 Si3 C19 C20 -178.2(3)
C22 Si3 C19 C20 65.1(4)
O6 Si3 C19 C21 169.9(4)
O7 Si3 C19 C21 51.7(4)
C22 Si3 C19 C21 -64.9(5)
O6 Si3 C22 C23 48.2(4)
O7 Si3 C22 C23 166.0(4)
C19 Si3 C22 C23 -77.2(4)
O6 Si3 C22 C24 175.8(3)
O7 Si3 C22 C24 -66.4(4)
C19 Si3 C22 C24 50.5(4)
C28 O9 C25 C26 33.0(6)
Li2 O9 C25 C26 165.3(4)
O9 C25 C26 C27 -35.8(7)
C25 C26 C27 C28 24.8(7)
C25 O9 C28 C27 -16.5(7)
Li2 O9 C28 C27 -147.4(5)
C26 C27 C28 O9 -6.1(8)
C32 O10 C29 C30 1.2(7)
Li2 O10 C29 C30 -159.7(5)
O10 C29 C30 C31 -17.3(7)
C29 C30 C31 C32 27.0(9)
C29 O10 C32 C31 15.6(8)
Li2 O10 C32 C31 176.7(6)
C30 C31 C32 O10 -26.7(9)
C36 O11 C33 C34 -4.5(6)
Li1 O11 C33 C34 127.7(6)
O11 C33 C34 C35 -17.7(9)
C33 C34 C35 C36 31.4(9)
C33 O11 C36 C35 23.6(7)
Li1 O11 C36 C35 -111.9(6)
C34 C35 C36 O11 -34.1(8)
C40B O12 C37A C38A -42.2(18)
C40A O12 C37A C38A -41.2(15)
C37B O12 C37A C38A 91(9)
Li1 O12 C37A C38A 135.1(9)
O12 C37A C38A C39A 51.0(13)
C37A C38A C39A C40A -37.8(14)
C37A O12 C40A C39A 10.5(16)
C40B O12 C40A C39A -174(11)
C37B O12 C40A C39A 1.8(18)
Li1 O12 C40A C39A -164.5(8)
C38A C39A C40A O12 19.4(17)
C37A O12 C37B C38B -61(9)
C40B O12 C37B C38B -10(2)
C40A O12 C37B C38B -11.2(17)
Li1 O12 C37B C38B 159.4(10)
O12 C37B C38B C39B -16(2)
C37B C38B C39B C40B 34(2)
C37A O12 C40B C39B 39.6(19)
C40A O12 C40B C39B 35(9)
C37B O12 C40B C39B 30(2)
Li1 O12 C40B C39B -137.3(9)
C38B C39B C40B O12 -37.0(18)
C42 O13 C41 C44 -39.5(15)
C41 O13 C42 C43 16.5(12)
O13 C42 C43 C44 7.8(13)
O13 C41 C44 C43 43.4(15)
C42 C43 C44 C41 -29.6(14)
